data_4120824
loop_
_publ_author_name
'Radha Bhola'
'Payam Payamyar'
'Daniel J. Murray'
'Bharat Kumar'
'Aaron J. Teator'
'Martin U. Schmidt'
'Sonja M. Hammer'
'Animesh Saha'
'Junji Sakamoto'
'A. Dieter Schl\"uter'
'Benjamin T. King'

_publ_section_title
;
 A Two-Dimensional Polymer from the Anthracene Dimer and Triptycene Motifs
;
_journal_name_full 'Journal of the American Chemical Society'
_journal_page_first 14134
_journal_page_last 14141
_journal_paper_doi 10.1021/ja404351p
_journal_volume 135
_journal_year 2013
_chemical_formula_moiety '(C44 H26), 3(C2 H4 Br2)'
_chemical_formula_sum 'C50 H38 Br6'
_chemical_formula_weight 1118.20
_chemical_name_systematic
; 
 ? 
;
_space_group_IT_number 2
_symmetry_cell_setting triclinic
_symmetry_space_group_name_Hall '-P 1'
_symmetry_space_group_name_H-M 'P -1'
_atom_sites_solution_hydrogens geom
_atom_sites_solution_primary direct
_atom_sites_solution_secondary difmap
_audit_creation_method SHELXL-97
_cell_angle_alpha 74.965(4)
_cell_angle_beta 84.177(4)
_cell_angle_gamma 81.550(4)
_cell_formula_units_Z 2
_cell_length_a 6.9562(17)
_cell_length_b 16.429(4)
_cell_length_c 19.163(5)
_cell_measurement_reflns_used 1801
_cell_measurement_temperature 293(2)
_cell_measurement_theta_max 24.339
_cell_measurement_theta_min 2.203
_cell_volume 2087.5(9)
_computing_structure_refinement 'SHELXL-97 (Sheldrick, 2008)'
_computing_structure_solution 'SHELXS-97 (Sheldrick, 2008)'
_diffrn_ambient_temperature 293(2)
_diffrn_measured_fraction_theta_full 0.997
_diffrn_measured_fraction_theta_max 0.997
_diffrn_radiation_monochromator graphite
_diffrn_radiation_source 'fine-focus sealed tube'
_diffrn_radiation_type MoK\a
_diffrn_radiation_wavelength 0.71073
_diffrn_reflns_av_R_equivalents 0.0819
_diffrn_reflns_av_sigmaI/netI 0.0813
_diffrn_reflns_limit_h_max 9
_diffrn_reflns_limit_h_min -9
_diffrn_reflns_limit_k_max 21
_diffrn_reflns_limit_k_min -21
_diffrn_reflns_limit_l_max 24
_diffrn_reflns_limit_l_min -24
_diffrn_reflns_number 41168
_diffrn_reflns_theta_full 27.50
_diffrn_reflns_theta_max 27.50
_diffrn_reflns_theta_min 1.10
_exptl_absorpt_coefficient_mu 5.799
_exptl_absorpt_correction_T_max 0.8362
_exptl_absorpt_correction_T_min 0.2600
_exptl_absorpt_correction_type multi-scan
_exptl_crystal_colour Yellow
_exptl_crystal_density_diffrn 1.779
_exptl_crystal_description Block
_exptl_crystal_F_000 1000
_exptl_crystal_size_max 0.32
_exptl_crystal_size_mid 0.06
_exptl_crystal_size_min 0.03
_refine_diff_density_max 1.956
_refine_diff_density_min -1.796
_refine_diff_density_rms 0.247
_refine_ls_extinction_method none
_refine_ls_goodness_of_fit_ref 1.073
_refine_ls_hydrogen_treatment constr
_refine_ls_matrix_type full
_refine_ls_number_parameters 515
_refine_ls_number_reflns 9544
_refine_ls_number_restraints 1
_refine_ls_restrained_S_all 1.072
_refine_ls_R_factor_all 0.1392
_refine_ls_R_factor_gt 0.0954
_refine_ls_shift/su_max 0.000
_refine_ls_shift/su_mean 0.000
_refine_ls_structure_factor_coef Fsqd
_refine_ls_weighting_details 'calc w=1/[\s^2^(Fo^2^)+(0.1151P)^2^+43.4234P] where P=(Fo^2^+2Fc^2^)/3'
_refine_ls_weighting_scheme calc
_refine_ls_wR_factor_gt 0.2780
_refine_ls_wR_factor_ref 0.2939
_reflns_number_gt 6331
_reflns_number_total 9544
_reflns_threshold_expression >2sigma(I)
_cod_data_source_file ja404351p_si_002_4.cif
_cod_data_source_block b_96_0m
_cod_database_code 4120824

loop_
_symmetry_equiv_pos_as_xyz
'x, y, z'
'-x, -y, -z'

loop_
_atom_site_label
_atom_site_type_symbol
_atom_site_fract_x
_atom_site_fract_y
_atom_site_fract_z
_atom_site_U_iso_or_equiv
_atom_site_adp_type
_atom_site_occupancy
_atom_site_symmetry_multiplicity
_atom_site_calc_flag
_atom_site_refinement_flags
_atom_site_disorder_assembly
_atom_site_disorder_group
Br8 Br -0.16753(15) 0.80115(7) 0.46395(7) 0.0337(3) Uani 1 1 d . . .
Br1 Br 0.34117(16) 0.91617(8) 0.52095(6) 0.0321(3) Uani 1 1 d . . .
Br3 Br 0.6286(2) 0.26663(9) 0.92439(8) 0.0463(4) Uani 1 1 d . . .
Br5 Br 0.3230(2) 0.88454(12) 0.86395(9) 0.0606(5) Uani 1 1 d . A .
Br7 Br 0.8260(3) 0.99332(11) 0.93041(12) 0.0715(6) Uani 1 1 d . . .
Br4 Br 1.2362(2) 0.16595(12) 0.84182(10) 0.0643(5) Uani 1 1 d . . .
C14 C 1.3414(13) 0.0606(7) 0.3270(6) 0.022(2) Uani 1 1 d . . .
H14 H 1.4571 0.0709 0.3415 0.027 Uiso 1 1 calc R . .
C30 C 0.9271(13) 0.6194(6) 0.0025(5) 0.0182(19) Uani 1 1 d . . .
C8 C 0.8397(13) 0.1735(6) 0.2928(5) 0.0162(18) Uani 1 1 d . . .
H8 H 0.7185 0.1614 0.2848 0.019 Uiso 1 1 calc R . .
C35 C 0.4604(12) 0.3817(5) 0.5390(5) 0.0162(18) Uani 1 1 d . . .
H35 H 0.3368 0.3695 0.5340 0.019 Uiso 1 1 calc R . .
C40 C 0.8285(13) 0.4183(6) 0.5547(5) 0.0162(18) Uani 1 1 d . . .
H40 H 0.9514 0.4309 0.5600 0.019 Uiso 1 1 calc R . .
C19 C 0.7339(13) 0.6006(6) -0.0001(5) 0.0165(18) Uani 1 1 d . . .
C33 C 0.7081(12) 0.3566(5) 0.3640(5) 0.0148(17) Uani 1 1 d . . .
C29 C 0.9430(12) 0.5161(6) 0.1231(5) 0.0143(17) Uani 1 1 d . . .
C21 C 0.7660(12) 0.3960(5) 0.2327(5) 0.0149(17) Uani 1 1 d . . .
C3 C 0.7170(16) 0.7045(7) -0.1179(5) 0.028(2) Uani 1 1 d . . .
H3 H 0.6490 0.7336 -0.1582 0.033 Uiso 1 1 calc R . .
C26 C 1.1850(13) 0.1256(6) 0.3151(5) 0.0163(18) Uani 1 1 d . . .
C42 C 0.4983(13) 0.3972(5) 0.6031(5) 0.0158(18) Uani 1 1 d . . .
C31 C 0.9361(13) 0.4007(6) 0.4313(5) 0.0173(18) Uani 1 1 d . . .
H31 H 1.0585 0.4152 0.4346 0.021 Uiso 1 1 calc R . .
C6 C 0.6661(13) 0.4365(6) 0.1745(5) 0.0163(18) Uani 1 1 d . . .
H6 H 0.5409 0.4246 0.1717 0.020 Uiso 1 1 calc R . .
C7 C 0.7003(12) 0.3267(6) 0.2964(5) 0.0155(18) Uani 1 1 d . . .
H7 H 0.5715 0.3123 0.2913 0.019 Uiso 1 1 calc R . .
C44 C 0.7906(13) 0.4030(5) 0.4888(5) 0.0141(17) Uani 1 1 d . . .
C20 C 0.7501(12) 0.4972(6) 0.1174(5) 0.0155(18) Uani 1 1 d . . .
C13 C 1.4840(15) -0.0849(6) 0.3280(6) 0.025(2) Uani 1 1 d . . .
H13 H 1.6004 -0.0754 0.3425 0.030 Uiso 1 1 calc R . .
C17 C 1.0419(13) 0.4723(6) 0.1865(5) 0.0164(18) Uani 1 1 d . . .
H17 H 1.1669 0.4831 0.1912 0.020 Uiso 1 1 calc R . .
C43 C 0.6873(13) 0.4154(5) 0.6123(6) 0.0178(19) Uani 1 1 d . . .
C27 C 1.0475(12) 0.2723(5) 0.3103(5) 0.0125(17) Uani 1 1 d . . .
C9 C 0.9880(13) 0.0285(6) 0.2894(5) 0.0194(19) Uani 1 1 d . . .
H9 H 0.8705 0.0171 0.2772 0.023 Uiso 1 1 calc R . .
C23 C 1.0021(13) 0.1095(6) 0.2987(5) 0.0150(17) Uani 1 1 d . . .
C11 C 1.2905(17) -0.1783(7) 0.2968(6) 0.030(2) Uani 1 1 d . . .
H11 H 1.2811 -0.2311 0.2890 0.036 Uiso 1 1 calc R . .
C37 C 0.4019(15) 0.4013(7) 0.7283(6) 0.026(2) Uani 1 1 d . . .
H37 H 0.3098 0.3957 0.7674 0.031 Uiso 1 1 calc R . .
C41 C 0.5979(13) 0.3834(6) 0.4820(5) 0.0153(17) Uani 1 1 d . . .
C34 C 0.5653(13) 0.3601(6) 0.4168(5) 0.0166(18) Uani 1 1 d . . .
H34 H 0.4430 0.3471 0.4111 0.020 Uiso 1 1 calc R . .
C39 C 0.7260(14) 0.4283(6) 0.6804(5) 0.0194(19) Uani 1 1 d . . .
H39 H 0.8476 0.4419 0.6862 0.023 Uiso 1 1 calc R . .
C5 C 0.6477(13) 0.5427(6) 0.0554(5) 0.0185(19) Uani 1 1 d . . .
H5 H 0.5205 0.5333 0.0523 0.022 Uiso 1 1 calc R . .
C15 C 1.2041(13) 0.2099(6) 0.3197(5) 0.0150(17) Uani 1 1 d . . .
H15 H 1.3236 0.2223 0.3292 0.018 Uiso 1 1 calc R . .
C18 C 1.0248(13) 0.5753(6) 0.0659(5) 0.0174(18) Uani 1 1 d . . .
H18 H 1.1502 0.5865 0.0694 0.021 Uiso 1 1 calc R . .
C16 C 1.0426(12) 0.3646(5) 0.3095(5) 0.0138(17) Uani 1 1 d . . .
H16 H 1.1716 0.3791 0.3144 0.017 Uiso 1 1 calc R . .
C45 C 0.0813(19) 0.9008(9) 0.5011(9) 0.048(4) Uani 1 1 d . . .
H45A H -0.0087 0.9018 0.5431 0.058 Uiso 1 1 calc R . .
H45B H 0.0335 0.9456 0.4605 0.058 Uiso 1 1 calc R . .
C32 C 0.8979(12) 0.3777(5) 0.3722(5) 0.0147(17) Uani 1 1 d . . .
C22 C 0.8596(12) 0.2520(6) 0.2989(5) 0.0144(17) Uani 1 1 d . . .
C48 C 1.026(2) 0.2031(8) 0.9048(8) 0.047(3) Uani 1 1 d . . .
H48A H 1.0052 0.1573 0.9472 0.057 Uiso 1 1 calc R . .
H48B H 1.0590 0.2506 0.9207 0.057 Uiso 1 1 calc R . .
C24 C 1.1469(14) -0.0351(6) 0.2981(5) 0.0195(19) Uani 1 1 d . . .
C46 C 0.1003(18) 0.8159(8) 0.4835(8) 0.042(3) Uani 1 1 d . . .
H46A H 0.1485 0.7710 0.5240 0.050 Uiso 1 1 calc R . .
H46B H 0.1894 0.8149 0.4413 0.050 Uiso 1 1 calc R . .
C4 C 0.6295(14) 0.6457(7) -0.0626(5) 0.022(2) Uani 1 1 d . . .
H4 H 0.5032 0.6355 -0.0661 0.027 Uiso 1 1 calc R . .
C28 C 0.9565(12) 0.4158(5) 0.2394(5) 0.0129(17) Uani 1 1 d . . .
C47 C 0.847(2) 0.2293(10) 0.8646(9) 0.056(4) Uani 1 1 d . . .
H47A H 0.8172 0.1818 0.8481 0.067 Uiso 1 1 calc R . .
H47B H 0.8699 0.2751 0.8222 0.067 Uiso 1 1 calc R . .
C1 C 1.0077(15) 0.6798(6) -0.0540(5) 0.021(2) Uani 1 1 d . . .
H1 H 1.1318 0.6927 -0.0509 0.025 Uiso 1 1 calc R . .
C36 C 0.3573(14) 0.3909(6) 0.6639(6) 0.022(2) Uani 1 1 d . . .
H36 H 0.2330 0.3794 0.6592 0.026 Uiso 1 1 calc R . .
C2 C 0.9082(15) 0.7197(6) -0.1130(6) 0.024(2) Uani 1 1 d . . .
H2 H 0.9671 0.7578 -0.1508 0.029 Uiso 1 1 calc R . .
C25 C 1.3264(14) -0.0187(6) 0.3175(5) 0.0187(19) Uani 1 1 d . . .
C10 C 1.1377(15) -0.1191(6) 0.2888(5) 0.022(2) Uani 1 1 d . . .
H10 H 1.0212 -0.1317 0.2768 0.026 Uiso 1 1 calc R . .
C12 C 1.4685(15) -0.1617(6) 0.3173(6) 0.026(2) Uani 1 1 d . . .
H12 H 1.5749 -0.2038 0.3233 0.031 Uiso 1 1 calc R . .
C38 C 0.5925(14) 0.4212(6) 0.7355(6) 0.021(2) Uani 1 1 d . . .
H38 H 0.6225 0.4291 0.7792 0.025 Uiso 1 1 calc R . .
C49 C 0.666(7) 0.952(3) 0.873(2) 0.06(2) Uani 0.37(9) 1 d PD A 1
H49A H 0.6031 1.0014 0.8393 0.074 Uiso 0.37(9) 1 calc PR A 1
H49B H 0.7528 0.9199 0.8441 0.074 Uiso 0.37(9) 1 calc PR A 1
C51 C 0.604(6) 0.978(3) 0.886(2) 0.065(14) Uani 0.63(9) 1 d PD A 2
H51A H 0.4992 1.0205 0.8950 0.077 Uiso 0.63(9) 1 calc PR A 2
H51B H 0.6358 0.9901 0.8346 0.077 Uiso 0.63(9) 1 calc PR A 2
C50 C 0.539(6) 0.908(2) 0.904(3) 0.21(2) Uani 1 1 d D . .
H50A H 0.4845 0.9322 0.9444 0.256 Uiso 1 1 calc R A 1
H50B H 0.6081 0.8529 0.9262 0.256 Uiso 1 1 calc R A 1

loop_
_atom_site_aniso_label
_atom_site_aniso_U_11
_atom_site_aniso_U_22
_atom_site_aniso_U_33
_atom_site_aniso_U_23
_atom_site_aniso_U_13
_atom_site_aniso_U_12
Br8 0.0230(5) 0.0314(6) 0.0441(7) 0.0003(5) -0.0116(5) -0.0060(4)
Br1 0.0311(6) 0.0410(7) 0.0269(6) -0.0067(5) 0.0013(4) -0.0182(5)
Br3 0.0514(8) 0.0469(8) 0.0459(8) -0.0186(6) -0.0036(6) -0.0103(6)
Br5 0.0485(9) 0.0756(11) 0.0577(10) -0.0164(8) -0.0198(7) 0.0030(7)
Br7 0.0778(12) 0.0501(10) 0.0901(14) -0.0129(9) -0.0385(10) -0.0051(8)
Br4 0.0528(9) 0.0760(12) 0.0774(12) -0.0439(10) 0.0040(8) -0.0113(8)
C14 0.012(4) 0.029(5) 0.027(5) -0.012(4) 0.002(4) -0.001(4)
C30 0.019(4) 0.019(5) 0.017(5) -0.008(4) 0.003(4) 0.002(3)
C8 0.011(4) 0.019(5) 0.020(5) -0.007(4) 0.000(3) -0.003(3)
C35 0.010(4) 0.008(4) 0.028(5) -0.001(4) -0.003(3) 0.001(3)
C40 0.014(4) 0.013(4) 0.024(5) -0.007(4) -0.004(3) 0.002(3)
C19 0.020(4) 0.017(5) 0.011(4) -0.005(3) -0.002(3) 0.004(3)
C33 0.013(4) 0.011(4) 0.018(4) 0.004(3) -0.006(3) 0.000(3)
C29 0.012(4) 0.016(4) 0.016(4) -0.010(4) 0.001(3) 0.003(3)
C21 0.009(4) 0.012(4) 0.024(5) -0.006(4) 0.002(3) 0.000(3)
C3 0.037(6) 0.029(6) 0.013(5) -0.002(4) -0.005(4) 0.007(4)
C26 0.015(4) 0.020(5) 0.011(4) -0.002(3) 0.003(3) 0.003(3)
C42 0.015(4) 0.005(4) 0.026(5) -0.004(3) 0.001(4) 0.002(3)
C31 0.012(4) 0.020(5) 0.018(5) 0.001(4) -0.002(3) -0.006(3)
C6 0.011(4) 0.018(5) 0.022(5) -0.009(4) 0.001(3) -0.002(3)
C7 0.006(4) 0.018(4) 0.023(5) -0.005(4) 0.000(3) -0.003(3)
C44 0.017(4) 0.008(4) 0.016(4) -0.001(3) -0.007(3) 0.002(3)
C20 0.012(4) 0.022(5) 0.014(4) -0.007(4) 0.002(3) -0.005(3)
C13 0.020(5) 0.019(5) 0.032(6) 0.001(4) -0.001(4) -0.002(4)
C17 0.010(4) 0.017(4) 0.022(5) -0.003(4) 0.000(3) -0.002(3)
C43 0.016(4) 0.007(4) 0.031(5) -0.008(4) -0.003(4) 0.003(3)
C27 0.015(4) 0.004(4) 0.017(4) 0.000(3) 0.000(3) -0.002(3)
C9 0.014(4) 0.020(5) 0.024(5) -0.005(4) 0.000(4) -0.004(3)
C23 0.018(4) 0.013(4) 0.013(4) -0.003(3) 0.005(3) -0.004(3)
C11 0.037(6) 0.027(6) 0.029(6) -0.011(5) 0.003(5) -0.008(5)
C37 0.022(5) 0.028(6) 0.030(6) -0.010(4) -0.002(4) -0.002(4)
C41 0.019(4) 0.010(4) 0.018(4) -0.002(3) -0.006(3) -0.002(3)
C34 0.010(4) 0.017(5) 0.024(5) -0.007(4) -0.005(3) 0.002(3)
C39 0.017(4) 0.013(4) 0.028(5) -0.005(4) -0.006(4) 0.003(3)
C5 0.011(4) 0.028(5) 0.018(5) -0.012(4) 0.002(3) 0.000(4)
C15 0.012(4) 0.013(4) 0.020(5) -0.003(3) -0.002(3) -0.003(3)
C18 0.017(4) 0.015(4) 0.021(5) -0.009(4) -0.002(4) 0.001(3)
C16 0.010(4) 0.013(4) 0.019(4) -0.003(3) -0.006(3) -0.002(3)
C45 0.034(7) 0.035(7) 0.061(9) 0.009(6) 0.000(6) 0.003(5)
C32 0.013(4) 0.009(4) 0.019(5) 0.001(3) -0.003(3) 0.003(3)
C22 0.011(4) 0.017(4) 0.014(4) -0.001(3) 0.001(3) -0.003(3)
C48 0.071(10) 0.028(7) 0.048(8) -0.020(6) -0.010(7) 0.000(6)
C24 0.022(5) 0.017(5) 0.020(5) -0.008(4) 0.004(4) -0.001(4)
C46 0.031(6) 0.034(7) 0.050(8) 0.006(6) -0.007(5) 0.005(5)
C4 0.020(5) 0.029(5) 0.016(5) -0.006(4) 0.000(4) 0.000(4)
C28 0.013(4) 0.012(4) 0.014(4) -0.005(3) 0.000(3) -0.001(3)
C47 0.075(11) 0.046(9) 0.053(9) -0.023(7) -0.021(8) 0.003(7)
C1 0.029(5) 0.019(5) 0.012(4) 0.000(4) 0.001(4) -0.003(4)
C36 0.013(4) 0.024(5) 0.027(5) -0.006(4) 0.003(4) -0.001(4)
C2 0.024(5) 0.020(5) 0.025(5) -0.002(4) 0.002(4) 0.003(4)
C25 0.020(5) 0.017(5) 0.016(4) 0.000(4) 0.003(4) -0.001(3)
C10 0.025(5) 0.020(5) 0.024(5) -0.010(4) 0.003(4) -0.005(4)
C12 0.026(5) 0.016(5) 0.035(6) -0.010(4) 0.000(4) 0.006(4)
C38 0.018(5) 0.017(5) 0.026(5) -0.008(4) -0.006(4) 0.009(4)
C49 0.08(4) 0.07(3) 0.014(17) -0.018(18) 0.02(2) 0.05(3)
C51 0.041(19) 0.09(2) 0.04(2) 0.031(17) -0.003(14) -0.021(17)
C50 0.23(4) 0.11(3) 0.33(6) -0.03(3) -0.21(4) -0.06(3)

loop_
_atom_type_symbol
_atom_type_description
_atom_type_scat_dispersion_real
_atom_type_scat_dispersion_imag
_atom_type_scat_source
C C 0.0033 0.0016 'International Tables Vol C Tables 4.2.6.8 and 6.1.1.4'
H H 0.0000 0.0000 'International Tables Vol C Tables 4.2.6.8 and 6.1.1.4'
Br Br -0.2901 2.4595 'International Tables Vol C Tables 4.2.6.8 and 6.1.1.4'

loop_
_geom_angle_atom_site_label_1
_geom_angle_atom_site_label_2
_geom_angle_atom_site_label_3
_geom_angle
C51 Br7 C49 19.1(14)
C25 C14 C26 121.0(9)
C25 C14 H14 119.5
C26 C14 H14 119.5
C1 C30 C18 123.6(9)
C1 C30 C19 120.2(9)
C18 C30 C19 116.1(8)
C22 C8 C23 120.5(8)
C22 C8 H8 119.8
C23 C8 H8 119.8
C41 C35 C42 122.6(8)
C41 C35 H35 118.7
C42 C35 H35 118.7
C43 C40 C44 122.1(8)
C43 C40 H40 118.9
C44 C40 H40 118.9
C5 C19 C30 121.9(8)
C5 C19 C4 120.6(9)
C30 C19 C4 117.4(9)
C34 C33 C32 119.4(8)
C34 C33 C7 127.4(8)
C32 C33 C7 113.1(8)
C18 C29 C17 123.4(8)
C18 C29 C20 118.4(8)
C17 C29 C20 118.2(8)
C6 C21 C28 120.6(8)
C6 C21 C7 126.8(8)
C28 C21 C7 112.7(8)
C4 C3 C2 120.0(9)
C4 C3 H3 120.0
C2 C3 H3 120.0
C14 C26 C23 120.6(9)
C14 C26 C15 121.3(9)
C23 C26 C15 118.1(8)
C35 C42 C43 119.8(8)
C35 C42 C36 122.4(8)
C43 C42 C36 117.7(9)
C32 C31 C44 120.5(8)
C32 C31 H31 119.7
C44 C31 H31 119.7
C21 C6 C20 120.5(8)
C21 C6 H6 119.7
C20 C6 H6 119.7
C33 C7 C22 107.0(7)
C33 C7 C21 107.0(7)
C22 C7 C21 104.5(7)
C33 C7 H7 112.6
C22 C7 H7 112.6
C21 C7 H7 112.6
C40 C44 C31 122.7(8)
C40 C44 C41 117.7(8)
C31 C44 C41 119.4(8)
C6 C20 C5 122.3(8)
C6 C20 C29 119.1(8)
C5 C20 C29 118.6(8)
C12 C13 C25 121.3(10)
C12 C13 H13 119.3
C25 C13 H13 119.3
C28 C17 C29 120.6(8)
C28 C17 H17 119.7
C29 C17 H17 119.7
C40 C43 C42 118.4(9)
C40 C43 C39 122.6(8)
C42 C43 C39 119.0(9)
C15 C27 C22 119.7(8)
C15 C27 C16 128.0(8)
C22 C27 C16 112.4(7)
C24 C9 C23 121.4(9)
C24 C9 H9 119.3
C23 C9 H9 119.3
C9 C23 C26 117.8(8)
C9 C23 C8 121.8(8)
C26 C23 C8 120.4(8)
C10 C11 C12 120.3(10)
C10 C11 H11 119.8
C12 C11 H11 119.8
C36 C37 C38 119.6(10)
C36 C37 H37 120.2
C38 C37 H37 120.2
C35 C41 C34 123.1(8)
C35 C41 C44 119.3(8)
C34 C41 C44 117.4(8)
C33 C34 C41 121.6(8)
C33 C34 H34 119.2
C41 C34 H34 119.2
C38 C39 C43 121.5(9)
C38 C39 H39 119.2
C43 C39 H39 119.2
C19 C5 C20 121.2(8)
C19 C5 H5 119.4
C20 C5 H5 119.4
C27 C15 C26 120.6(8)
C27 C15 H15 119.7
C26 C15 H15 119.7
C29 C18 C30 123.7(9)
C29 C18 H18 118.1
C30 C18 H18 118.1
C27 C16 C28 106.5(7)
C27 C16 C32 104.8(7)
C28 C16 C32 108.2(7)
C27 C16 H16 112.3
C28 C16 H16 112.3
C32 C16 H16 112.3
C46 C45 Br1 106.3(9)
C46 C45 H45A 110.5
Br1 C45 H45A 110.5
C46 C45 H45B 110.5
Br1 C45 H45B 110.5
H45A C45 H45B 108.7
C31 C32 C33 121.6(8)
C31 C32 C16 126.6(8)
C33 C32 C16 111.6(8)
C8 C22 C27 120.5(8)
C8 C22 C7 127.2(8)
C27 C22 C7 112.3(7)
C47 C48 Br4 108.8(10)
C47 C48 H48A 109.9
Br4 C48 H48A 109.9
C47 C48 H48B 109.9
Br4 C48 H48B 109.9
H48A C48 H48B 108.3
C9 C24 C25 119.8(9)
C9 C24 C10 122.8(9)
C25 C24 C10 117.4(9)
C45 C46 Br8 105.6(8)
C45 C46 H46A 110.6
Br8 C46 H46A 110.6
C45 C46 H46B 110.6
Br8 C46 H46B 110.6
H46A C46 H46B 108.7
C3 C4 C19 120.2(9)
C3 C4 H4 119.9
C19 C4 H4 119.9
C17 C28 C21 120.9(8)
C17 C28 C16 126.7(8)
C21 C28 C16 112.4(8)
C48 C47 Br3 111.4(10)
C48 C47 H47A 109.3
Br3 C47 H47A 109.3
C48 C47 H47B 109.3
Br3 C47 H47B 109.3
H47A C47 H47B 108.0
C2 C1 C30 121.1(10)
C2 C1 H1 119.4
C30 C1 H1 119.4
C37 C36 C42 121.4(9)
C37 C36 H36 119.3
C42 C36 H36 119.3
C1 C2 C3 121.0(10)
C1 C2 H2 119.5
C3 C2 H2 119.5
C14 C25 C13 121.9(9)
C14 C25 C24 119.2(9)
C13 C25 C24 118.8(9)
C11 C10 C24 121.9(10)
C11 C10 H10 119.1
C24 C10 H10 119.1
C13 C12 C11 120.2(10)
C13 C12 H12 119.9
C11 C12 H12 119.9
C39 C38 C37 120.8(10)
C39 C38 H38 119.6
C37 C38 H38 119.6
C50 C49 Br7 119(4)
C50 C49 H49A 107.7
Br7 C49 H49A 107.7
C50 C49 H49B 107.7
Br7 C49 H49B 107.7
H49A C49 H49B 107.1
C50 C51 Br7 120(2)
C50 C51 H51A 107.3
Br7 C51 H51A 107.3
C50 C51 H51B 107.3
Br7 C51 H51B 107.3
H51A C51 H51B 106.9
C49 C50 C51 30(2)
C49 C50 Br5 127(4)
C51 C50 Br5 124(3)
C49 C50 H50A 105.5
C51 C50 H50A 79.3
Br5 C50 H50A 105.5
C49 C50 H50B 105.5
C51 C50 H50B 127.2
Br5 C50 H50B 105.5
H50A C50 H50B 106.1

loop_
_geom_bond_atom_site_label_1
_geom_bond_atom_site_label_2
_geom_bond_distance
Br8 C46 1.998(13)
Br1 C45 1.950(14)
Br3 C47 1.935(17)
Br5 C50 1.89(2)
Br7 C51 1.91(3)
Br7 C49 1.94(5)
Br4 C48 1.930(14)
C14 C25 1.381(14)
C14 C26 1.399(13)
C14 H14 0.9300
C30 C1 1.398(13)
C30 C18 1.424(13)
C30 C19 1.431(13)
C8 C22 1.352(13)
C8 C23 1.418(12)
C8 H8 0.9300
C35 C41 1.374(13)
C35 C42 1.376(14)
C35 H35 0.9300
C40 C43 1.398(13)
C40 C44 1.407(13)
C40 H40 0.9300
C19 C5 1.382(13)
C19 C4 1.438(13)
C33 C34 1.351(13)
C33 C32 1.447(12)
C33 C7 1.508(13)
C29 C18 1.398(13)
C29 C17 1.427(13)
C29 C20 1.443(12)
C21 C6 1.344(13)
C21 C28 1.435(12)
C21 C7 1.521(13)
C3 C4 1.392(15)
C3 C2 1.406(15)
C3 H3 0.9300
C26 C23 1.417(13)
C26 C15 1.437(13)
C42 C43 1.428(13)
C42 C36 1.438(13)
C31 C32 1.344(13)
C31 C44 1.423(13)
C31 H31 0.9300
C6 C20 1.417(13)
C6 H6 0.9300
C7 C22 1.522(12)
C7 H7 0.9800
C44 C41 1.449(12)
C20 C5 1.425(13)
C13 C12 1.349(15)
C13 C25 1.417(13)
C13 H13 0.9300
C17 C28 1.339(12)
C17 H17 0.9300
C43 C39 1.432(14)
C27 C15 1.374(12)
C27 C22 1.446(12)
C27 C16 1.509(12)
C9 C24 1.397(13)
C9 C23 1.406(13)
C9 H9 0.9300
C11 C10 1.323(15)
C11 C12 1.420(16)
C11 H11 0.9300
C37 C36 1.360(15)
C37 C38 1.439(14)
C37 H37 0.9300
C41 C34 1.446(13)
C34 H34 0.9300
C39 C38 1.325(14)
C39 H39 0.9300
C5 H5 0.9300
C15 H15 0.9300
C18 H18 0.9300
C16 C28 1.517(12)
C16 C32 1.525(13)
C16 H16 0.9800
C45 C46 1.50(2)
C45 H45A 0.9700
C45 H45B 0.9700
C48 C47 1.48(2)
C48 H48A 0.9700
C48 H48B 0.9700
C24 C25 1.419(14)
C24 C10 1.447(13)
C46 H46A 0.9700
C46 H46B 0.9700
C4 H4 0.9300
C47 H47A 0.9700
C47 H47B 0.9700
C1 C2 1.352(14)
C1 H1 0.9300
C36 H36 0.9300
C2 H2 0.9300
C10 H10 0.9300
C12 H12 0.9300
C38 H38 0.9300
C49 C50 1.24(4)
C49 H49A 0.9700
C49 H49B 0.9700
C51 C50 1.25(4)
C51 H51A 0.9700
C51 H51B 0.9700
C50 H50A 0.9700
C50 H50B 0.9700
